data_1556434
loop_
_publ_author_name
'Yang, X.'
'Lunsford, A.'
'Darensbourg, M.Y.'

_publ_section_title
;
 Connecting Main-Group Metals (Al, Ga, In) and Tungsten(0) Carbonyls via
 the N2S2 Metallo-Ligand Strategy
;
_journal_name_full Inorganics
_journal_page_first 115
_journal_paper_doi 10.3390/inorganics7090115
_journal_volume 7
_journal_year 2019
_chemical_formula_moiety 'C9 H18 Cl Ga N2 S2'
_chemical_formula_sum 'C9 H18 Cl Ga N2 S2'
_chemical_formula_weight 323.54
_space_group_crystal_system triclinic
_space_group_IT_number 2
_space_group_name_Hall '-P 1'
_space_group_name_H-M_alt 'P -1'
_atom_sites_solution_hydrogens geom
_atom_sites_solution_primary dual
_cell_angle_alpha 94.557(2)
_cell_angle_beta 98.228(2)
_cell_angle_gamma 114.796(2)
_cell_formula_units_Z 2
_cell_length_a 7.3341(5)
_cell_length_b 7.6637(5)
_cell_length_c 12.6658(9)
_cell_measurement_reflns_used 9382
_cell_measurement_temperature 100
_cell_measurement_theta_max 61.26
_cell_measurement_theta_min 3.57
_cell_volume 631.86(8)
_computing_cell_refinement 'SAINT V8.32B (?, 2016)'
_computing_data_reduction 'SAINT V8.32B (?, 2016)'
_computing_molecular_graphics 'Olex2 (Dolomanov et al., 2009)'
_computing_publication_material 'Olex2 (Dolomanov et al., 2009)'
_computing_structure_refinement 'ShelXL (Sheldrick, 2015)'
_computing_structure_solution 'ShelXT (Sheldrick, 2015)'
_diffrn_ambient_temperature 100
_diffrn_detector 'Bruker CMOS area detector'
_diffrn_detector_area_resol_mean 10.5
_diffrn_detector_type 'CMOS area detector'
_diffrn_measured_fraction_theta_full 0.949
_diffrn_measured_fraction_theta_max 0.949
_diffrn_measurement_device 'three-circle diffractometer'
_diffrn_measurement_device_type 'Bruker Micro-Source CMOS'
_diffrn_measurement_method '\f and \w scans'
_diffrn_radiation_monochromator 'mirror optics'
_diffrn_radiation_probe x-ray
_diffrn_radiation_type CuK\a
_diffrn_radiation_wavelength 1.54178
_diffrn_reflns_av_R_equivalents 0.0270
_diffrn_reflns_av_unetI/netI 0.0232
_diffrn_reflns_Laue_measured_fraction_full 0.949
_diffrn_reflns_Laue_measured_fraction_max 0.949
_diffrn_reflns_limit_h_max 8
_diffrn_reflns_limit_h_min -8
_diffrn_reflns_limit_k_max 8
_diffrn_reflns_limit_k_min -8
_diffrn_reflns_limit_l_max 14
_diffrn_reflns_limit_l_min -14
_diffrn_reflns_number 11060
_diffrn_reflns_point_group_measured_fraction_full 0.949
_diffrn_reflns_point_group_measured_fraction_max 0.949
_diffrn_reflns_theta_full 61.257
_diffrn_reflns_theta_max 61.257
_diffrn_reflns_theta_min 3.569
_diffrn_source 'microfocus sealed X-ray tube'
_diffrn_source_target Mo
_diffrn_source_type 'Incoatec I\ms'
_diffrn_standards_number 0
_exptl_absorpt_coefficient_mu 7.767
_exptl_absorpt_correction_T_max 0.1560
_exptl_absorpt_correction_T_min 0.0487
_exptl_absorpt_correction_type multi-scan
_exptl_crystal_colour yellow
_exptl_crystal_colour_primary yellow
_exptl_crystal_density_diffrn 1.701
_exptl_crystal_description needle
_exptl_crystal_F_000 332
_exptl_crystal_size_max 0.1
_exptl_crystal_size_mid 0.01
_exptl_crystal_size_min 0.01
_refine_diff_density_max 1.417
_refine_diff_density_min -0.507
_refine_diff_density_rms 0.144
_refine_ls_extinction_coef .
_refine_ls_extinction_method none
_refine_ls_goodness_of_fit_ref 1.040
_refine_ls_hydrogen_treatment constr
_refine_ls_matrix_type full
_refine_ls_number_parameters 136
_refine_ls_number_reflns 1862
_refine_ls_number_restraints 0
_refine_ls_restrained_S_all 1.040
_refine_ls_R_factor_all 0.0500
_refine_ls_R_factor_gt 0.0498
_refine_ls_shift/su_max 0.000
_refine_ls_shift/su_mean 0.000
_refine_ls_structure_factor_coef Fsqd
_refine_ls_weighting_details 'w=1/[\s^2^(Fo^2^)+(0.0829P)^2^+2.5000P] where P=(Fo^2^+2Fc^2^)/3'
_refine_ls_weighting_scheme calc
_refine_ls_wR_factor_gt 0.1389
_refine_ls_wR_factor_ref 0.1392
_reflns_Friedel_coverage 0.000
_reflns_Friedel_fraction_full .
_reflns_Friedel_fraction_max .
_reflns_number_gt 1851
_reflns_number_total 1862
_reflns_threshold_expression 'I > 2\s(I)'
_cod_data_source_file GaClN2S2.cif
_cod_data_source_block cu_062517
_cod_database_code 1556434
_shelx_space_group_comment
;
The symmetry employed for this shelxl refinement is uniquely defined
by the following loop, which should always be used as a source of
symmetry information in preference to the above space-group names.
They are only intended as comments.
;
_shelx_estimated_absorpt_t_max 0.926
_shelx_estimated_absorpt_t_min 0.511
_olex2_refinement_description
;
1. Fixed Uiso
 At 1.2 times of:
  All C(H,H) groups
2.a Secondary CH2 refined with riding coordinates:
 C1(H1A,H1B), C2(H2A,H2B), C3(H3A,H3B), C4(H4A,H4B), C5(H5A,H5B), C6(H6A,H6B),
 C7(H7A,H7B), C8(H8A,H8B), C9(H9A,H9B)
;
_olex2_diffrn_ambient_temperature_device 'Oxford 700'
_olex2_submission_special_instructions 'No special instructions were received'

loop_
_space_group_symop_operation_xyz
'x, y, z'
'-x, -y, -z'

loop_
_atom_site_label
_atom_site_type_symbol
_atom_site_fract_x
_atom_site_fract_y
_atom_site_fract_z
_atom_site_U_iso_or_equiv
_atom_site_adp_type
_atom_site_occupancy
_atom_site_site_symmetry_order
_atom_site_calc_flag
_atom_site_refinement_flags_posn
_atom_site_refinement_flags_adp
_atom_site_refinement_flags_occupancy
_atom_site_disorder_assembly
_atom_site_disorder_group
Ga1 Ga 0.37598(9) 0.31177(8) 0.24390(5) 0.0309(3) Uani 1 1 d . . . . .
Cl1 Cl 0.2803(2) 0.06378(19) 0.10966(11) 0.0416(4) Uani 1 1 d . . . . .
S1 S 0.5374(2) 0.2440(2) 0.39286(11) 0.0380(4) Uani 1 1 d . . . . .
S2 S 0.6382(2) 0.5795(2) 0.20713(12) 0.0408(4) Uani 1 1 d . . . . .
N1 N 0.1044(6) 0.1924(6) 0.3136(3) 0.0316(9) Uani 1 1 d . . . . .
N2 N 0.1808(7) 0.4374(6) 0.1783(4) 0.0364(10) Uani 1 1 d . . . . .
C1 C 0.3121(8) 0.0968(8) 0.4468(5) 0.0383(12) Uani 1 1 d . . . . .
H1A H 0.326053 -0.018310 0.469641 0.046 Uiso 1 1 calc R . . . .
H1B H 0.305818 0.174260 0.511346 0.046 Uiso 1 1 calc R . . . .
C2 C 0.1153(9) 0.0296(8) 0.3652(5) 0.0380(12) Uani 1 1 d . . . . .
H2A H 0.106117 -0.072857 0.309039 0.046 Uiso 1 1 calc R . . . .
H2B H -0.002603 -0.027505 0.401573 0.046 Uiso 1 1 calc R . . . .
C3 C -0.0722(8) 0.1269(8) 0.2250(5) 0.0386(12) Uani 1 1 d . . . . .
H3A H -0.194664 0.114371 0.254079 0.046 Uiso 1 1 calc R . . . .
H3B H -0.099885 -0.002481 0.187255 0.046 Uiso 1 1 calc R . . . .
C4 C -0.0287(9) 0.2768(8) 0.1431(5) 0.0408(13) Uani 1 1 d . . . . .
H4A H -0.042140 0.209983 0.070278 0.049 Uiso 1 1 calc R . . . .
H4B H -0.130519 0.330529 0.139146 0.049 Uiso 1 1 calc R . . . .
C5 C 0.1099(9) 0.3449(8) 0.3960(4) 0.0381(12) Uani 1 1 d . . . . .
H5A H 0.247429 0.408473 0.443064 0.046 Uiso 1 1 calc R . . . .
H5B H 0.009138 0.282622 0.441681 0.046 Uiso 1 1 calc R . . . .
C6 C 0.0627(9) 0.4981(8) 0.3465(5) 0.0412(13) Uani 1 1 d . . . . .
H6A H 0.087616 0.603806 0.405025 0.049 Uiso 1 1 calc R . . . .
H6B H -0.084595 0.439327 0.313091 0.049 Uiso 1 1 calc R . . . .
C7 C 0.1856(9) 0.5864(8) 0.2622(5) 0.0396(12) Uani 1 1 d . . . . .
H7A H 0.130607 0.669957 0.227261 0.048 Uiso 1 1 calc R . . . .
H7B H 0.329455 0.669871 0.298196 0.048 Uiso 1 1 calc R . . . .
C8 C 0.2642(9) 0.5286(8) 0.0868(5) 0.0402(13) Uani 1 1 d . . . . .
H8A H 0.183365 0.595357 0.056600 0.048 Uiso 1 1 calc R . . . .
H8B H 0.251517 0.426454 0.029323 0.048 Uiso 1 1 calc R . . . .
C9 C 0.4860(9) 0.6734(8) 0.1215(5) 0.0397(13) Uani 1 1 d . . . . .
H9A H 0.494160 0.793391 0.161748 0.048 Uiso 1 1 calc R . . . .
H9B H 0.545609 0.708074 0.056484 0.048 Uiso 1 1 calc R . . . .

loop_
_atom_site_aniso_label
_atom_site_aniso_U_11
_atom_site_aniso_U_22
_atom_site_aniso_U_33
_atom_site_aniso_U_23
_atom_site_aniso_U_13
_atom_site_aniso_U_12
Ga1 0.0280(4) 0.0334(4) 0.0342(4) 0.0066(3) 0.0048(3) 0.0165(3)
Cl1 0.0488(9) 0.0405(7) 0.0391(7) 0.0021(5) 0.0067(6) 0.0243(6)
S1 0.0294(7) 0.0464(8) 0.0408(7) 0.0134(6) 0.0047(6) 0.0187(6)
S2 0.0288(7) 0.0423(7) 0.0544(8) 0.0177(6) 0.0070(6) 0.0169(6)
N1 0.026(2) 0.036(2) 0.034(2) 0.0062(18) 0.0040(19) 0.0150(19)
N2 0.032(2) 0.039(2) 0.045(3) 0.012(2) 0.008(2) 0.021(2)
C1 0.030(3) 0.045(3) 0.044(3) 0.016(2) 0.007(2) 0.019(3)
C2 0.037(3) 0.035(3) 0.044(3) 0.012(2) 0.010(3) 0.016(2)
C3 0.029(3) 0.042(3) 0.042(3) 0.004(2) 0.000(2) 0.015(2)
C4 0.037(3) 0.046(3) 0.039(3) 0.004(2) -0.002(3) 0.021(3)
C5 0.037(3) 0.044(3) 0.039(3) 0.009(2) 0.011(2) 0.023(3)
C6 0.043(3) 0.042(3) 0.042(3) 0.003(2) 0.004(3) 0.025(3)
C7 0.037(3) 0.039(3) 0.044(3) 0.004(2) 0.003(3) 0.021(3)
C8 0.042(3) 0.047(3) 0.039(3) 0.010(2) 0.006(3) 0.027(3)
C9 0.036(3) 0.043(3) 0.046(3) 0.015(2) 0.009(3) 0.021(3)

loop_
_atom_type_symbol
_atom_type_description
_atom_type_scat_dispersion_real
_atom_type_scat_dispersion_imag
_atom_type_scat_source
C C 0.0181 0.0091 'International Tables Vol C Tables 4.2.6.8 and 6.1.1.4'
H H 0.0000 0.0000 'International Tables Vol C Tables 4.2.6.8 and 6.1.1.4'
Cl Cl 0.3639 0.7018 'International Tables Vol C Tables 4.2.6.8 and 6.1.1.4'
Ga Ga -1.2846 0.7763 'International Tables Vol C Tables 4.2.6.8 and 6.1.1.4'
N N 0.0311 0.0180 'International Tables Vol C Tables 4.2.6.8 and 6.1.1.4'
S S 0.3331 0.5567 'International Tables Vol C Tables 4.2.6.8 and 6.1.1.4'

loop_
_geom_angle_atom_site_label_1
_geom_angle_atom_site_label_2
_geom_angle_atom_site_label_3
_geom_angle
_geom_angle_site_symmetry_1
_geom_angle_site_symmetry_3
Cl1 Ga1 S1 107.76(5) . .
Cl1 Ga1 S2 109.29(6) . .
S2 Ga1 S1 101.37(5) . .
N1 Ga1 Cl1 97.19(12) . .
N1 Ga1 S1 85.80(12) . .
N1 Ga1 S2 148.54(12) . .
N2 Ga1 Cl1 98.33(13) . .
N2 Ga1 S1 148.60(13) . .
N2 Ga1 S2 85.69(13) . .
N2 Ga1 N1 73.65(16) . .
C1 S1 Ga1 98.85(18) . .
C9 S2 Ga1 98.78(18) . .
C2 N1 Ga1 105.6(3) . .
C2 N1 C5 110.3(4) . .
C3 N1 Ga1 107.1(3) . .
C3 N1 C2 112.3(4) . .
C3 N1 C5 112.2(4) . .
C5 N1 Ga1 109.0(3) . .
C4 N2 Ga1 107.2(3) . .
C7 N2 Ga1 109.3(3) . .
C7 N2 C4 111.3(4) . .
C8 N2 Ga1 106.6(3) . .
C8 N2 C4 112.1(4) . .
C8 N2 C7 110.2(4) . .
C2 C1 S1 112.4(4) . .
N1 C2 C1 111.4(4) . .
N1 C3 C4 109.9(4) . .
N2 C4 C3 110.2(4) . .
N1 C5 C6 112.8(4) . .
C5 C6 C7 115.0(5) . .
N2 C7 C6 112.7(5) . .
N2 C8 C9 111.3(5) . .
C8 C9 S2 112.7(4) . .

loop_
_geom_bond_atom_site_label_1
_geom_bond_atom_site_label_2
_geom_bond_distance
_geom_bond_site_symmetry_2
Ga1 Cl1 2.2409(14) .
Ga1 S1 2.2942(14) .
Ga1 S2 2.2855(15) .
Ga1 N1 2.164(4) .
Ga1 N2 2.147(4) .
S1 C1 1.831(5) .
S2 C9 1.842(5) .
N1 C2 1.479(7) .
N1 C3 1.462(7) .
N1 C5 1.487(7) .
N2 C4 1.485(8) .
N2 C7 1.483(7) .
N2 C8 1.476(7) .
C1 C2 1.511(8) .
C3 C4 1.572(8) .
C5 C6 1.512(8) .
C6 C7 1.512(8) .
C8 C9 1.508(8) .

loop_
_geom_torsion_atom_site_label_1
_geom_torsion_atom_site_label_2
_geom_torsion_atom_site_label_3
_geom_torsion_atom_site_label_4
_geom_torsion
_geom_torsion_site_symmetry_1
_geom_torsion_site_symmetry_2
_geom_torsion_site_symmetry_3
_geom_torsion_site_symmetry_4
Ga1 S1 C1 C2 15.3(4) . . . .
Ga1 S2 C9 C8 -12.7(4) . . . .
Ga1 N1 C2 C1 56.5(5) . . . .
Ga1 N1 C3 C4 -39.7(5) . . . .
Ga1 N1 C5 C6 74.4(5) . . . .
Ga1 N2 C4 C3 37.6(5) . . . .
Ga1 N2 C7 C6 -75.3(5) . . . .
Ga1 N2 C8 C9 -55.7(5) . . . .
S1 C1 C2 N1 -48.5(6) . . . .
N1 C3 C4 N2 1.6(6) . . . .
N1 C5 C6 C7 -50.6(7) . . . .
N2 C8 C9 S2 45.5(6) . . . .
C2 N1 C3 C4 -155.2(4) . . . .
C2 N1 C5 C6 -170.1(5) . . . .
C3 N1 C2 C1 172.9(4) . . . .
C3 N1 C5 C6 -44.0(6) . . . .
C4 N2 C7 C6 43.0(6) . . . .
C4 N2 C8 C9 -172.7(4) . . . .
C5 N1 C2 C1 -61.2(6) . . . .
C5 N1 C3 C4 79.9(5) . . . .
C5 C6 C7 N2 50.6(7) . . . .
C7 N2 C4 C3 -81.9(5) . . . .
C7 N2 C8 C9 62.8(6) . . . .
C8 N2 C4 C3 154.2(4) . . . .
C8 N2 C7 C6 167.9(4) . . . .
